data_7132222
loop_
_publ_author_name
'Tan, Yongbo'
'Huang, Huawen'

_publ_section_title
;
 Catalyst- and additive-free cascade radical addition/cyclization of
 N-arylacrylamides with trifluoropyruvates
;
_journal_name_full 'Chemical Communications'
_journal_paper_doi 10.1039/D3CC04542K
_journal_year 2023
_chemical_absolute_configuration ad
_chemical_formula_moiety 'C21 H20 F3 N O4'
_chemical_formula_sum 'C21 H20 F3 N O4'
_chemical_formula_weight 407.38
_space_group_crystal_system monoclinic
_space_group_IT_number 9
_space_group_name_Hall 'C -2yc'
_space_group_name_H-M_alt 'C 1 c 1'
_atom_sites_solution_hydrogens geom
_atom_sites_solution_primary direct
_audit_creation_date 2023-06-12
_audit_creation_method
;
Olex2 1.5-beta
(compiled 2022.04.07 svn.rca3783a0 for OlexSys, GUI svn.r6439)
;
_audit_update_record
;
2023-06-22 deposited with the CCDC.	2023-10-18 downloaded from the CCDC.
;
_cell_angle_alpha 90
_cell_angle_beta 111.190(2)
_cell_angle_gamma 90
_cell_formula_units_Z 8
_cell_length_a 17.2540(3)
_cell_length_b 13.3169(2)
_cell_length_c 19.1647(4)
_cell_measurement_reflns_used 11448
_cell_measurement_temperature 297.47(10)
_cell_measurement_theta_max 75.4810
_cell_measurement_theta_min 2.4610
_cell_volume 4105.74(14)
_computing_cell_refinement 'CrysAlisPro 1.171.41.123a (Rigaku OD, 2022)'
_computing_data_collection 'CrysAlisPro 1.171.41.123a (Rigaku OD, 2022)'
_computing_data_reduction 'CrysAlisPro 1.171.41.123a (Rigaku OD, 2022)'
_computing_molecular_graphics 'Olex2 1.5-beta (Dolomanov et al., 2009)'
_computing_publication_material 'Olex2 1.5-beta (Dolomanov et al., 2009)'
_computing_structure_refinement 'SHELXL 2018/3 (Sheldrick, 2015)'
_computing_structure_solution 'SHELXS  (Sheldrick, 2008)'
_diffrn_ambient_environment air
_diffrn_ambient_temperature 297.47(10)
_diffrn_detector 'Hybrid Pixel Array Detector'
_diffrn_detector_area_resol_mean 10.0000
_diffrn_detector_type HyPix
_diffrn_measured_fraction_theta_full 0.998
_diffrn_measured_fraction_theta_max 0.939
_diffrn_measurement_details
;
List of Runs (angles in degrees, time in seconds):

  # Type    Start    End  Width  t~exp~   \w     \q     \k     \f   Frames
#--------------------------------------------------------------------------
  1  \w     39.00 105.12   0.38    1.00    --  109.23 -77.00-120.00  174
  2  \w     47.00  99.06   0.38    1.00    --  109.23 -77.00  30.00  137
  3  \w     37.00  65.12   0.38    1.00    --  109.23 -61.00  60.00   74
  4  \w     41.00  67.22   0.38    1.00    --  109.23 -61.00  90.00   69
  5  \w     36.00  66.78   0.38    1.00    --  109.23 -61.00 150.00   81
  6  \w    115.00 140.46   0.38    1.00    --  109.23  88.00 144.00   67
  7  \w    -76.00  27.36   0.38    0.48    --  -43.70  88.00 144.00  272
  8  \w   -121.00 -93.64   0.38    1.00    --  -96.00  88.00 144.00   72
  9  \w    -80.00 -53.78   0.38    1.00    --  -96.00  88.00 144.00   69
 10  \w    -67.00 -34.70   0.38    1.00    --  -96.00  61.00 120.00   85
 11  \w    -71.00 -22.74   0.38    1.00    --  -96.00  61.00  60.00  127
 12  \w    -51.00 -22.88   0.38    1.00    --  -96.00  45.00 150.00   74
 13  \w    -71.00 -28.06   0.38    1.00    --  -96.00  61.00   0.00  113
 14  \w    -49.00 -19.74   0.38    1.00    --  -96.00  45.00  60.00   77
 15  \w    -51.00 -25.92   0.38    1.00    --  -96.00  45.00 -30.00   66
 16  \w    -51.00 -24.78   0.38    1.00    --  -96.00  45.00 -60.00   69
 17  \w    -51.00 -19.84   0.38    1.00    --  -96.00  45.00 -90.00   82
 18  \w    -51.00 -20.98   0.38    1.00    --  -96.00  45.00-150.00   79
 19  \w    -67.00 -29.00   0.38    1.00    --  -96.00  61.00-120.00  100
 20  \w    -51.00 -24.78   0.38    1.00    --  -96.00  45.00-120.00   69
 21  \w    -98.00 -42.90   0.38    1.00    --  -96.00  77.00 -60.00  145
 22  \w    -42.00  34.00   0.38    0.48    --  -43.70  37.00 -90.00  200
 23  \w    -49.00 -22.78   0.38    1.00    --  -96.00  45.00   0.00   69
 24  \w    -46.00 -20.54   0.38    1.00    --  -96.00  45.00  90.00   67
 25  \w   -113.00 -76.14   0.38    0.48    --  -43.70 -57.00 -30.00   97
 26  \w   -167.00-140.02   0.38    1.00    --  -96.00 -88.00  27.00   71
 27  \w   -133.00 -81.70   0.38    1.00    --  -96.00 -88.00  27.00  135
 28  \w    -70.00 -32.00   0.38    0.48    --  -43.70 -57.00 -30.00  100
 29  \w     38.00 103.36   0.38    1.00    --  109.23 -94.00-150.00  172
 30  \w    -17.00  40.00   0.38    0.48    --   43.70 -88.00  27.00  150
 31  \w    105.00 140.72   0.38    1.00    --  109.23 -88.00  27.00   94
;
_diffrn_measurement_device 'four-circle diffractometer'
_diffrn_measurement_device_type 'XtaLAB Synergy, Dualflex, HyPix'
_diffrn_measurement_method '\w scans'
_diffrn_orient_matrix_type 'CrysAlisPro convention (1999,Acta A55,543-557)'
_diffrn_orient_matrix_UB_11 -0.0376525000
_diffrn_orient_matrix_UB_12 0.0056569000
_diffrn_orient_matrix_UB_13 0.0615767000
_diffrn_orient_matrix_UB_21 -0.0363932000
_diffrn_orient_matrix_UB_22 0.1042782000
_diffrn_orient_matrix_UB_23 -0.0287796000
_diffrn_orient_matrix_UB_31 -0.0801429000
_diffrn_orient_matrix_UB_32 -0.0498221000
_diffrn_orient_matrix_UB_33 -0.0530125000
_diffrn_radiation_monochromator mirror
_diffrn_radiation_probe x-ray
_diffrn_radiation_type 'Cu K\a'
_diffrn_radiation_wavelength 1.54184
_diffrn_reflns_av_R_equivalents 0.0290
_diffrn_reflns_av_unetI/netI 0.0277
_diffrn_reflns_Laue_measured_fraction_full 0.998
_diffrn_reflns_Laue_measured_fraction_max 0.939
_diffrn_reflns_limit_h_max 20
_diffrn_reflns_limit_h_min -21
_diffrn_reflns_limit_k_max 13
_diffrn_reflns_limit_k_min -16
_diffrn_reflns_limit_l_max 23
_diffrn_reflns_limit_l_min -23
_diffrn_reflns_number 15156
_diffrn_reflns_point_group_measured_fraction_full 0.647
_diffrn_reflns_point_group_measured_fraction_max 0.600
_diffrn_reflns_theta_full 67.684
_diffrn_reflns_theta_max 75.605
_diffrn_reflns_theta_min 4.310
_diffrn_source 'micro-focus sealed X-ray tube'
_diffrn_source_type 'PhotonJet (Cu) X-ray Source'
_exptl_absorpt_coefficient_mu 0.932
_exptl_absorpt_correction_T_max 1.00000
_exptl_absorpt_correction_T_min 0.54609
_exptl_absorpt_correction_type multi-scan
_exptl_absorpt_process_details
;
CrysAlisPro 1.171.41.123a (Rigaku Oxford Diffraction, 2022)
Empirical absorption correction using spherical harmonics,
implemented in SCALE3 ABSPACK scaling algorithm.
;
_exptl_crystal_colour colorless
_exptl_crystal_density_diffrn 1.318
_exptl_crystal_description block
_exptl_crystal_F_000 1696
_exptl_crystal_size_max 0.15
_exptl_crystal_size_mid 0.12
_exptl_crystal_size_min 0.11
_refine_diff_density_max 0.258
_refine_diff_density_min -0.235
_refine_diff_density_rms 0.034
_refine_ls_abs_structure_details
;
 Flack x determined using 938 quotients [(I+)-(I-)]/[(I+)+(I-)]
 (Parsons, Flack and Wagner, Acta Cryst. B69 (2013) 249-259).
;
_refine_ls_abs_structure_Flack 0.07(11)
_refine_ls_extinction_coef 0.0027(2)
_refine_ls_extinction_expression Fc^*^=kFc[1+0.001xFc^2^\l^3^/sin(2\q)]^-1/4^
_refine_ls_extinction_method 'SHELXL-2018/3 (Sheldrick 2018)'
_refine_ls_goodness_of_fit_ref 1.065
_refine_ls_hydrogen_treatment constr
_refine_ls_matrix_type full
_refine_ls_number_parameters 598
_refine_ls_number_reflns 5113
_refine_ls_number_restraints 11
_refine_ls_restrained_S_all 1.284
_refine_ls_R_factor_all 0.0478
_refine_ls_R_factor_gt 0.0459
_refine_ls_shift/su_max 0.009
_refine_ls_shift/su_mean 0.000
_refine_ls_structure_factor_coef Fsqd
_refine_ls_weighting_details 'w=1/[\s^2^(Fo^2^)+(0.0946P)^2^+0.5094P] where P=(Fo^2^+2Fc^2^)/3'
_refine_ls_weighting_scheme calc
_refine_ls_wR_factor_gt 0.1370
_refine_ls_wR_factor_ref 0.1401
_reflns_Friedel_coverage 0.276
_reflns_Friedel_fraction_full 0.295
_reflns_Friedel_fraction_max 0.260
_reflns_number_gt 4761
_reflns_number_total 5113
_reflns_threshold_expression 'I > 2\s(I)'
_cod_data_source_file d3cc04542k2.cif
_cod_data_source_block 2-dr2-2
_cod_database_code 7132222
_shelx_shelxl_version_number 2018/3
_chemical_oxdiff_formula 'C H O N F'
_shelx_space_group_comment
;
The symmetry employed for this shelxl refinement is uniquely defined
by the following loop, which should always be used as a source of
symmetry information in preference to the above space-group names.
They are only intended as comments.
;
_shelx_estimated_absorpt_t_max 0.904
_shelx_estimated_absorpt_t_min 0.873
_olex2_refinement_description
;
1. Fixed Uiso
 At 1.2 times of:
  All C(H) groups, All C(H,H) groups, All C(H,H,H,H) groups
 At 1.5 times of:
  All C(H,H,H) groups, All O(H) groups
2. Restrained distances
 N2-C45
 1.45 with sigma of 0.01
 O3-C13 = O3-C14
 1.39 with sigma of 0.01
 O8A-C29 = O8-C29
 1.09 with sigma of 0.01
 O8-C29 = O8A-C29
 0.8 with sigma of 0.01
 N2-C37 \\sim N2-C45
 with sigma of 0.02
 O8-C29 \\sim O8A-C29
 with sigma of 0.02
3. Others
 Sof(C43)=Sof(H43)=Sof(C44)=Sof(H44)=Sof(C45)=Sof(C46)=Sof(H46)=Sof(C47)=
 Sof(H47)=Sof(C48)=Sof(H48)=Sof(C49)=Sof(H49A)=Sof(H49B)=Sof(C50)=Sof(H50A)=
 Sof(H50B)=Sof(H50C)=1-FVAR(1)
 Sof(C35)=Sof(H35A)=Sof(H35B)=Sof(C36)=Sof(H36A)=Sof(H36B)=Sof(H36C)=Sof(C39)=
 Sof(H39)=Sof(C40)=Sof(H40)=Sof(C41)=Sof(H41)=Sof(C42)=Sof(H42)=Sof(C37)=
 Sof(C38)=Sof(H38)=FVAR(1)
 Fixed Sof: O3(0.5) O3A(0.5) H14C(0.5) H14D(0.5) H14A(0.5) H14B(0.5) O8(0.5)
 O8A(0.5)
4.a Secondary CH2 refined with riding coordinates:
 C10(H10A,H10B), C14(H14C,H14D), C14(H14A,H14B), C31(H31A,H31B), C35(H35A,
 H35B), C49(H49A,H49B)
4.b Aromatic/amide H refined with riding coordinates:
 C2(H2A), C3(H3), C4(H4), C5(H5), C17(H17), C18(H18), C19(H19), C20(H20),
 C21(H21), C23(H23), C24(H24), C25(H25), C26(H26), C39(H39), C40(H40), C41(H41),
  C42(H42), C38(H38), C43(H43), C44(H44), C46(H46), C47(H47), C48(H48)
4.c Fitted hexagon refined as free rotating group:
 C27(C22,C23,C24,C25,C26), C39(C40,C41,C42,C37,C38)
4.d Idealised Me refined as rotating group:
 C9(H9A,H9B,H9C), C15(H15A,H15B,H15C), C30(H30A,H30B,H30C), C36(H36A,H36B,
 H36C), C50(H50A,H50B,H50C)
4.e Idealised tetrahedral OH refined as rotating group:
 O2(H2), O7(H7)
;
_olex2_submission_special_instructions 'No special instructions were received'
_oxdiff_exptl_absorpt_empirical_details
;
Empirical correction (ABSPACK) includes:
- Absorption correction using spherical harmonics
- Frame scaling
;
_oxdiff_exptl_absorpt_empirical_full_max 1.781
_oxdiff_exptl_absorpt_empirical_full_min 0.462

loop_
_space_group_symop_operation_xyz
'x, y, z'
'x, -y, z+1/2'
'x+1/2, y+1/2, z'
'x+1/2, -y+1/2, z+1/2'

loop_
_atom_site_label
_atom_site_type_symbol
_atom_site_fract_x
_atom_site_fract_y
_atom_site_fract_z
_atom_site_U_iso_or_equiv
_atom_site_adp_type
_atom_site_occupancy
_atom_site_site_symmetry_order
_atom_site_calc_flag
_atom_site_refinement_flags_posn
_atom_site_refinement_flags_adp
_atom_site_refinement_flags_occupancy
_atom_site_disorder_assembly
_atom_site_disorder_group
F1 F 0.7862(2) 0.4990(3) 0.5985(4) 0.1563(18) Uani 1 1 d . . . . .
F2 F 0.6952(2) 0.42312(18) 0.6305(3) 0.1401(15) Uani 1 1 d . . . . .
F3 F 0.8030(2) 0.4880(2) 0.7132(3) 0.166(2) Uani 1 1 d . . . . .
O1 O 0.74162(15) 0.7961(2) 0.51904(17) 0.0818(7) Uani 1 1 d . . . . .
O2 O 0.64947(12) 0.61245(16) 0.56287(12) 0.0623(5) Uani 1 1 d . . . . .
H2 H 0.601501 0.595454 0.555633 0.093 Uiso 1 1 calc R U . . .
O3 O 0.5615(7) 0.597(2) 0.6493(8) 0.088(6) Uani 0.5 1 d D . P A 1
O3A O 0.5722(9) 0.574(2) 0.6478(9) 0.085(4) Uani 0.5 1 d . . P A 2
O4 O 0.6761(4) 0.5883(4) 0.75549(18) 0.1425(18) Uani 1 1 d . . . . .
N1 N 0.61630(16) 0.83466(19) 0.52769(16) 0.0661(6) Uani 1 1 d . . . . .
C1 C 0.5843(2) 0.8421(2) 0.5858(2) 0.0703(7) Uani 1 1 d . . . . .
C2 C 0.5051(3) 0.8693(4) 0.5809(3) 0.0993(13) Uani 1 1 d . . . . .
H2A H 0.463600 0.884035 0.535199 0.119 Uiso 1 1 calc R U . . .
C3 C 0.4905(4) 0.8736(5) 0.6474(5) 0.124(2) Uani 1 1 d . . . . .
H3 H 0.437969 0.891627 0.646155 0.149 Uiso 1 1 calc R U . . .
C4 C 0.5507(4) 0.8522(5) 0.7144(4) 0.1170(18) Uani 1 1 d . . . . .
H4 H 0.538596 0.856566 0.757784 0.140 Uiso 1 1 calc R U . . .
C5 C 0.6302(3) 0.8240(4) 0.7193(3) 0.0955(12) Uani 1 1 d . . . . .
H5 H 0.671223 0.809507 0.765343 0.115 Uiso 1 1 calc R U . . .
C6 C 0.6463(2) 0.8181(3) 0.6538(2) 0.0724(8) Uani 1 1 d . . . . .
C7 C 0.72496(19) 0.7929(2) 0.6409(2) 0.0673(7) Uani 1 1 d . . . . .
C8 C 0.69804(18) 0.8059(2) 0.5563(2) 0.0645(7) Uani 1 1 d . . . . .
C9 C 0.7944(3) 0.8700(3) 0.6775(3) 0.0936(12) Uani 1 1 d . . . . .
H9A H 0.772960 0.936676 0.664113 0.140 Uiso 1 1 calc R U . . .
H9B H 0.839490 0.858867 0.660285 0.140 Uiso 1 1 calc R U . . .
H9C H 0.814053 0.862657 0.730927 0.140 Uiso 1 1 calc R U . . .
C10 C 0.7605(2) 0.6876(3) 0.6644(2) 0.0763(8) Uani 1 1 d . . . . .
H10A H 0.785536 0.685565 0.718617 0.092 Uiso 1 1 calc R U . . .
H10B H 0.804481 0.676171 0.645000 0.092 Uiso 1 1 calc R U . . .
C11 C 0.6977(2) 0.6010(2) 0.6384(2) 0.0725(8) Uani 1 1 d . . . . .
C12 C 0.7454(3) 0.5024(3) 0.6448(4) 0.116(2) Uani 1 1 d . . . . .
C13 C 0.6466(3) 0.5904(3) 0.6887(2) 0.0895(11) Uani 1 1 d D . . . .
C14 C 0.5099(5) 0.5766(6) 0.6891(4) 0.145(3) Uani 1 1 d D . . . .
H14C H 0.517834 0.517750 0.720725 0.173 Uiso 0.5 1 calc R U P A 2
H14D H 0.520078 0.635642 0.720809 0.173 Uiso 0.5 1 calc R U P A 2
H14A H 0.517364 0.626608 0.727803 0.173 Uiso 0.5 1 calc R U P A 1
H14B H 0.522751 0.511082 0.712531 0.173 Uiso 0.5 1 calc R U P A 1
C15 C 0.4274(6) 0.5786(7) 0.6373(6) 0.180(5) Uani 1 1 d . . . . .
H15A H 0.418980 0.523870 0.602745 0.269 Uiso 1 1 calc R U . . .
H15B H 0.417451 0.640997 0.610354 0.269 Uiso 1 1 calc R U . . .
H15C H 0.389580 0.572389 0.663503 0.269 Uiso 1 1 calc R U . . .
C16 C 0.5701(2) 0.8470(2) 0.4497(2) 0.0686(7) Uani 1 1 d . . . . .
C17 C 0.5663(3) 0.7684(3) 0.4012(3) 0.0932(11) Uani 1 1 d . . . . .
H17 H 0.591335 0.707173 0.419542 0.112 Uiso 1 1 calc R U . . .
C18 C 0.5250(4) 0.7818(4) 0.3254(3) 0.1128(15) Uani 1 1 d . . . . .
H18 H 0.523510 0.730075 0.292335 0.135 Uiso 1 1 calc R U . . .
C19 C 0.4857(3) 0.8718(5) 0.2985(3) 0.1110(15) Uani 1 1 d . . . . .
H19 H 0.456495 0.879787 0.247485 0.133 Uiso 1 1 calc R U . . .
C20 C 0.4897(3) 0.9474(4) 0.3455(3) 0.1045(14) Uani 1 1 d . . . . .
H20 H 0.463701 1.008117 0.326909 0.125 Uiso 1 1 calc R U . . .
C21 C 0.5319(3) 0.9361(3) 0.4213(3) 0.0881(10) Uani 1 1 d . . . . .
H21 H 0.534491 0.989340 0.453472 0.106 Uiso 1 1 calc R U . . .
F4 F 0.5334(3) 0.3178(4) 0.63532(18) 0.1463(14) Uani 1 1 d . . . . .
F5 F 0.4563(3) 0.1875(3) 0.6069(2) 0.1494(15) Uani 1 1 d . . . . .
F6 F 0.5684(3) 0.1932(4) 0.5826(3) 0.180(2) Uani 1 1 d . . . . .
O5 O 0.4591(3) 0.1500(3) 0.4311(3) 0.1384(17) Uani 1 1 d . . . . .
O6 O 0.3389(2) 0.1915(2) 0.4400(2) 0.1049(11) Uani 1 1 d . . . . .
O7 O 0.39443(12) 0.35518(15) 0.51573(12) 0.0621(5) Uani 1 1 d . . . . .
H7 H 0.352799 0.322620 0.512078 0.093 Uiso 1 1 calc R U . . .
O8 O 0.4800(4) 0.5767(5) 0.4885(4) 0.055(2) Uani 0.5 1 d D . P B 1
O8A O 0.4819(8) 0.5653(11) 0.4922(6) 0.107(5) Uani 0.5 1 d D . P B 2
N2 N 0.35558(18) 0.5284(2) 0.4044(2) 0.0852(9) Uani 1 1 d D . . . .
C27 C 0.39148(17) 0.3904(2) 0.35379(13) 0.0871(12) Uani 1 1 d G . . . .
C22 C 0.32601(19) 0.4517(2) 0.35314(16) 0.0969(14) Uani 1 1 d G . . . .
C23 C 0.24660(19) 0.4350(3) 0.3012(2) 0.149(3) Uani 1 1 d G . . . .
H23 H 0.202797 0.476027 0.300719 0.179 Uiso 1 1 calc R U . . .
C24 C 0.2327(2) 0.3571(3) 0.2498(2) 0.188(6) Uani 1 1 d G . . . .
H24 H 0.179542 0.345952 0.215023 0.225 Uiso 1 1 calc R U . . .
C25 C 0.2981(3) 0.2958(3) 0.25045(17) 0.170(4) Uani 1 1 d G . . . .
H25 H 0.288817 0.243671 0.216099 0.205 Uiso 1 1 calc R U . . .
C26 C 0.3775(3) 0.3125(3) 0.30244(17) 0.122(2) Uani 1 1 d G . . . .
H26 H 0.421348 0.271465 0.302872 0.146 Uiso 1 1 calc R U . . .
C28 C 0.4698(2) 0.4258(3) 0.41384(18) 0.0690(7) Uani 1 1 d . . . . .
C29 C 0.44033(18) 0.5201(2) 0.44486(16) 0.0634(6) Uani 1 1 d D . . . .
C30 C 0.5362(4) 0.4614(4) 0.3830(3) 0.1102(17) Uani 1 1 d . . . . .
H30A H 0.511468 0.507003 0.342182 0.165 Uiso 1 1 calc R U . . .
H30B H 0.558446 0.404556 0.365750 0.165 Uiso 1 1 calc R U . . .
H30C H 0.580191 0.494964 0.421934 0.165 Uiso 1 1 calc R U . . .
C31 C 0.5122(2) 0.3529(3) 0.4784(2) 0.0717(8) Uani 1 1 d . . . . .
H31A H 0.549660 0.391054 0.520041 0.086 Uiso 1 1 calc R U . . .
H31B H 0.545654 0.306324 0.462355 0.086 Uiso 1 1 calc R U . . .
C32 C 0.45385(19) 0.2920(2) 0.50653(19) 0.0652(7) Uani 1 1 d . . . . .
C33 C 0.5040(3) 0.2484(5) 0.5839(3) 0.1134(17) Uani 1 1 d . . . . .
C34 C 0.4176(3) 0.2033(3) 0.4542(3) 0.0857(11) Uani 1 1 d . . . . .
C35 C 0.2800(13) 0.1210(14) 0.3827(8) 0.115(5) Uani 0.554(15) 1 d . . P C 1
H35A H 0.267189 0.153121 0.334363 0.137 Uiso 0.554(15) 1 calc R U P C 1
H35B H 0.312034 0.061385 0.381961 0.137 Uiso 0.554(15) 1 calc R U P C 1
C36 C 0.2234(9) 0.0957(15) 0.3845(11) 0.143(7) Uani 0.554(15) 1 d . . P C 1
H36A H 0.231709 0.071073 0.433735 0.214 Uiso 0.554(15) 1 calc R U P C 1
H36B H 0.202222 0.042579 0.348730 0.214 Uiso 0.554(15) 1 calc R U P C 1
H36C H 0.184305 0.150120 0.372582 0.214 Uiso 0.554(15) 1 calc R U P C 1
C39 C 0.2851(4) 0.7808(4) 0.4153(6) 0.117(4) Uani 0.554(15) 1 d G . P C 1
H39 H 0.300148 0.847202 0.412004 0.140 Uiso 0.554(15) 1 calc R U P C 1
C40 C 0.2165(4) 0.7590(6) 0.4343(7) 0.147(6) Uani 0.554(15) 1 d G . P C 1
H40 H 0.185620 0.810920 0.443846 0.176 Uiso 0.554(15) 1 calc R U P C 1
C41 C 0.1941(4) 0.6598(7) 0.4392(7) 0.134(5) Uani 0.554(15) 1 d G . P C 1
H41 H 0.148189 0.645236 0.451980 0.161 Uiso 0.554(15) 1 calc R U P C 1
C42 C 0.2403(5) 0.5823(5) 0.4250(6) 0.104(3) Uani 0.554(15) 1 d G . P C 1
H42 H 0.225284 0.515834 0.428272 0.125 Uiso 0.554(15) 1 calc R U P C 1
C37 C 0.3089(5) 0.6040(4) 0.4059(5) 0.106(5) Uani 0.554(15) 1 d DG . P C 1
C38 C 0.3313(4) 0.7033(5) 0.4011(5) 0.089(3) Uani 0.554(15) 1 d G . P C 1
H38 H 0.377245 0.717797 0.388296 0.107 Uiso 0.554(15) 1 calc R U P C 1
C43 C 0.2745(12) 0.7606(10) 0.474(2) 0.184(13) Uani 0.446(15) 1 d . . P C 2
H43 H 0.279342 0.829836 0.470879 0.220 Uiso 0.446(15) 1 calc R U P C 2
C44 C 0.3179(10) 0.6994(9) 0.4443(15) 0.143(9) Uani 0.446(15) 1 d . . P C 2
H44 H 0.358865 0.729254 0.430480 0.172 Uiso 0.446(15) 1 calc R U P C 2
C45 C 0.3065(4) 0.5990(5) 0.4327(9) 0.094(4) Uani 0.446(15) 1 d D . P C 2
C46 C 0.2473(7) 0.5608(11) 0.4703(14) 0.118(6) Uani 0.446(15) 1 d . . P C 2
H46 H 0.236019 0.492378 0.468484 0.141 Uiso 0.446(15) 1 calc R U P C 2
C47 C 0.2085(10) 0.6250(19) 0.5081(19) 0.170(11) Uani 0.446(15) 1 d . . P C 2
H47 H 0.173314 0.598709 0.530545 0.204 Uiso 0.446(15) 1 calc R U P C 2
C48 C 0.2239(9) 0.7233(16) 0.5102(19) 0.179(13) Uani 0.446(15) 1 d . . P C 2
H48 H 0.200688 0.766407 0.535479 0.215 Uiso 0.446(15) 1 calc R U P C 2
C49 C 0.3178(10) 0.0926(12) 0.4051(14) 0.109(6) Uani 0.446(15) 1 d . . P C 2
H49A H 0.292627 0.101042 0.351319 0.131 Uiso 0.446(15) 1 calc R U P C 2
H49B H 0.368465 0.054132 0.415577 0.131 Uiso 0.446(15) 1 calc R U P C 2
C50 C 0.269(2) 0.0442(19) 0.4270(14) 0.177(12) Uani 0.446(15) 1 d . . P C 2
H50A H 0.243808 -0.008174 0.391833 0.266 Uiso 0.446(15) 1 calc R U P C 2
H50B H 0.227218 0.088292 0.431203 0.266 Uiso 0.446(15) 1 calc R U P C 2
H50C H 0.299669 0.015168 0.475046 0.266 Uiso 0.446(15) 1 calc R U P C 2

loop_
_atom_site_aniso_label
_atom_site_aniso_U_11
_atom_site_aniso_U_22
_atom_site_aniso_U_33
_atom_site_aniso_U_23
_atom_site_aniso_U_13
_atom_site_aniso_U_12
F1 0.099(2) 0.104(2) 0.250(6) -0.011(3) 0.044(3) 0.0338(17)
F2 0.1064(19) 0.0664(12) 0.190(3) 0.0038(16) -0.016(2) -0.0092(12)
F3 0.123(2) 0.0935(17) 0.183(4) 0.035(2) -0.062(2) 0.0026(16)
O1 0.0619(12) 0.0932(15) 0.1009(18) 0.0024(14) 0.0421(13) -0.0021(11)
O2 0.0493(9) 0.0754(11) 0.0577(10) 0.0019(8) 0.0140(8) -0.0051(9)
O3 0.087(5) 0.131(16) 0.050(4) -0.017(5) 0.029(4) -0.029(5)
O3A 0.106(7) 0.102(8) 0.065(5) -0.015(4) 0.051(5) -0.040(6)
O4 0.198(4) 0.148(3) 0.0516(15) 0.0131(17) 0.0097(19) -0.055(3)
N1 0.0573(13) 0.0679(13) 0.0751(15) 0.0064(11) 0.0263(11) 0.0096(11)
C1 0.0599(16) 0.0682(16) 0.088(2) -0.0068(15) 0.0332(15) 0.0011(13)
C2 0.072(2) 0.113(3) 0.123(4) -0.008(3) 0.047(2) 0.018(2)
C3 0.092(3) 0.150(5) 0.154(6) -0.035(4) 0.073(4) 0.004(3)
C4 0.116(4) 0.141(4) 0.117(4) -0.026(3) 0.071(4) -0.012(3)
C5 0.100(3) 0.108(3) 0.084(3) -0.022(2) 0.041(2) -0.021(2)
C6 0.0688(17) 0.0720(17) 0.080(2) -0.0117(15) 0.0309(16) -0.0123(14)
C7 0.0528(14) 0.0665(15) 0.0775(18) -0.0066(14) 0.0175(13) -0.0088(12)
C8 0.0500(13) 0.0613(14) 0.0830(19) 0.0022(13) 0.0250(13) -0.0011(11)
C9 0.077(2) 0.081(2) 0.115(3) -0.015(2) 0.025(2) -0.0258(18)
C10 0.0576(16) 0.0713(17) 0.081(2) 0.0001(15) 0.0016(14) -0.0060(13)
C11 0.0654(17) 0.0652(16) 0.0674(17) 0.0071(13) 0.0003(13) -0.0076(13)
C12 0.079(3) 0.070(2) 0.147(5) 0.013(2) -0.021(3) 0.0008(19)
C13 0.114(3) 0.086(2) 0.0557(18) 0.0048(15) 0.0158(18) -0.032(2)
C14 0.192(6) 0.179(6) 0.108(4) -0.051(4) 0.108(5) -0.095(5)
C15 0.169(6) 0.214(8) 0.226(9) -0.128(7) 0.156(7) -0.108(6)
C16 0.0602(15) 0.0653(15) 0.0777(19) 0.0059(14) 0.0218(14) 0.0034(13)
C17 0.111(3) 0.075(2) 0.089(3) -0.0034(18) 0.030(2) 0.007(2)
C18 0.125(4) 0.109(3) 0.095(3) -0.020(3) 0.028(3) 0.007(3)
C19 0.095(3) 0.132(4) 0.087(3) 0.013(3) 0.010(2) 0.012(3)
C20 0.109(3) 0.102(3) 0.092(3) 0.016(2) 0.024(2) 0.029(3)
C21 0.094(3) 0.0762(19) 0.088(2) 0.0052(17) 0.026(2) 0.0224(18)
F4 0.144(3) 0.185(3) 0.0693(16) 0.0188(19) -0.0104(16) -0.028(3)
F5 0.166(3) 0.147(3) 0.116(2) 0.068(2) 0.028(2) -0.012(2)
F6 0.129(3) 0.187(4) 0.193(4) 0.076(4) 0.022(3) 0.080(3)
O5 0.158(4) 0.0856(19) 0.195(5) -0.034(2) 0.091(4) 0.027(2)
O6 0.116(2) 0.1012(19) 0.119(2) -0.0485(18) 0.069(2) -0.0495(17)
O7 0.0555(10) 0.0691(11) 0.0681(11) -0.0095(9) 0.0299(9) -0.0043(8)
O8 0.040(3) 0.044(2) 0.077(6) -0.015(2) 0.018(3) -0.010(2)
O8A 0.077(7) 0.169(11) 0.054(5) -0.024(6) -0.002(4) -0.012(6)
N2 0.0632(15) 0.0643(14) 0.097(2) 0.0114(13) -0.0088(14) -0.0086(12)
C27 0.114(3) 0.092(2) 0.0467(15) -0.0022(15) 0.0182(16) -0.044(2)
C22 0.098(3) 0.079(2) 0.073(2) 0.0188(17) -0.0186(19) -0.030(2)
C23 0.127(4) 0.104(3) 0.130(5) 0.030(3) -0.058(4) -0.040(3)
C24 0.209(9) 0.156(6) 0.099(4) 0.023(4) -0.064(5) -0.102(6)
C25 0.240(10) 0.165(7) 0.069(3) -0.021(3) 0.011(4) -0.123(7)
C26 0.184(5) 0.120(3) 0.066(2) -0.029(2) 0.051(3) -0.071(4)
C28 0.0738(18) 0.0835(18) 0.0568(15) -0.0123(13) 0.0320(14) -0.0214(15)
C29 0.0550(13) 0.0732(16) 0.0542(15) 0.0053(13) 0.0103(12) -0.0091(13)
C30 0.139(4) 0.123(3) 0.103(3) -0.037(3) 0.085(3) -0.057(3)
C31 0.0535(15) 0.087(2) 0.080(2) -0.0039(16) 0.0311(14) 0.0016(14)
C32 0.0585(14) 0.0673(15) 0.0701(17) 0.0072(13) 0.0237(13) 0.0095(13)
C33 0.092(3) 0.129(4) 0.100(3) 0.047(3) 0.012(2) 0.017(3)
C34 0.101(3) 0.0630(17) 0.107(3) -0.0049(17) 0.054(2) 0.0012(17)
C35 0.135(13) 0.126(11) 0.097(7) -0.046(7) 0.059(8) -0.069(10)
C36 0.119(9) 0.168(12) 0.173(13) -0.114(11) 0.091(10) -0.078(9)
C39 0.094(6) 0.092(6) 0.142(10) 0.007(6) 0.016(6) 0.021(5)
C40 0.070(6) 0.147(11) 0.205(17) -0.031(11) 0.026(7) 0.033(6)
C41 0.076(5) 0.159(11) 0.170(13) 0.010(9) 0.048(7) 0.027(6)
C42 0.074(5) 0.115(7) 0.116(8) 0.030(6) 0.025(5) 0.007(4)
C37 0.084(7) 0.133(11) 0.082(6) 0.030(5) 0.009(5) 0.003(6)
C38 0.072(4) 0.076(5) 0.101(6) 0.018(4) 0.009(4) 0.002(3)
C43 0.120(13) 0.061(6) 0.34(4) -0.038(12) 0.052(18) 0.011(7)
C44 0.102(9) 0.060(6) 0.23(2) 0.013(9) 0.012(12) -0.010(5)
C45 0.035(4) 0.039(4) 0.157(11) -0.011(4) -0.026(4) 0.008(3)
C46 0.062(5) 0.096(7) 0.191(18) -0.028(9) 0.041(8) 0.007(5)
C47 0.082(8) 0.189(19) 0.25(3) -0.069(18) 0.067(12) 0.013(9)
C48 0.076(7) 0.133(13) 0.29(3) -0.102(18) 0.023(12) 0.014(8)
C49 0.084(8) 0.081(7) 0.173(17) -0.058(9) 0.059(10) -0.019(6)
C50 0.23(3) 0.151(16) 0.149(16) -0.016(13) 0.066(18) -0.112(18)

loop_
_atom_type_symbol
_atom_type_description
_atom_type_scat_dispersion_real
_atom_type_scat_dispersion_imag
_atom_type_scat_source
C C 0.0181 0.0091 'International Tables Vol C Tables 4.2.6.8 and 6.1.1.4'
H H 0.0000 0.0000 'International Tables Vol C Tables 4.2.6.8 and 6.1.1.4'
F F 0.0727 0.0534 'International Tables Vol C Tables 4.2.6.8 and 6.1.1.4'
N N 0.0311 0.0180 'International Tables Vol C Tables 4.2.6.8 and 6.1.1.4'
O O 0.0492 0.0322 'International Tables Vol C Tables 4.2.6.8 and 6.1.1.4'

loop_
_geom_angle_atom_site_label_1
_geom_angle_atom_site_label_2
_geom_angle_atom_site_label_3
_geom_angle
_geom_angle_site_symmetry_1
_geom_angle_site_symmetry_3
_geom_angle_publ_flag
C11 O2 H2 109.5 . . ?
C13 O3 C14 116.6(11) . . ?
C13 O3A C14 114.7(13) . . ?
C1 N1 C16 126.0(3) . . ?
C8 N1 C1 110.0(3) . . ?
C8 N1 C16 123.8(3) . . ?
C2 C1 N1 128.5(4) . . ?
C2 C1 C6 122.1(4) . . ?
C6 C1 N1 109.5(3) . . ?
C1 C2 H2A 121.6 . . ?
C1 C2 C3 116.8(5) . . ?
C3 C2 H2A 121.6 . . ?
C2 C3 H3 119.0 . . ?
C4 C3 C2 122.0(5) . . ?
C4 C3 H3 119.0 . . ?
C3 C4 H4 119.3 . . ?
C3 C4 C5 121.3(5) . . ?
C5 C4 H4 119.3 . . ?
C4 C5 H5 121.0 . . ?
C6 C5 C4 118.0(5) . . ?
C6 C5 H5 121.0 . . ?
C1 C6 C7 109.5(3) . . ?
C5 C6 C1 119.8(4) . . ?
C5 C6 C7 130.7(4) . . ?
C6 C7 C8 101.7(3) . . ?
C6 C7 C9 112.1(3) . . ?
C6 C7 C10 116.5(3) . . ?
C8 C7 C9 107.2(3) . . ?
C8 C7 C10 110.6(3) . . ?
C10 C7 C9 108.3(3) . . ?
O1 C8 N1 124.0(3) . . ?
O1 C8 C7 126.6(3) . . ?
N1 C8 C7 109.4(3) . . ?
C7 C9 H9A 109.5 . . ?
C7 C9 H9B 109.5 . . ?
C7 C9 H9C 109.5 . . ?
H9A C9 H9B 109.5 . . ?
H9A C9 H9C 109.5 . . ?
H9B C9 H9C 109.5 . . ?
C7 C10 H10A 108.4 . . ?
C7 C10 H10B 108.4 . . ?
C7 C10 C11 115.5(3) . . ?
H10A C10 H10B 107.5 . . ?
C11 C10 H10A 108.4 . . ?
C11 C10 H10B 108.4 . . ?
O2 C11 C10 110.0(3) . . ?
O2 C11 C12 106.2(4) . . ?
O2 C11 C13 113.6(3) . . ?
C12 C11 C10 108.7(3) . . ?
C13 C11 C10 111.4(3) . . ?
C13 C11 C12 106.6(4) . . ?
F1 C12 F2 107.5(6) . . ?
F1 C12 F3 105.4(5) . . ?
F1 C12 C11 112.2(4) . . ?
F2 C12 F3 106.5(5) . . ?
F2 C12 C11 111.9(4) . . ?
F3 C12 C11 112.9(5) . . ?
O3 C13 C11 112.8(6) . . ?
O3A C13 C11 108.3(7) . . ?
O4 C13 O3 122.7(7) . . ?
O4 C13 O3A 127.4(7) . . ?
O4 C13 C11 123.9(5) . . ?
O3 C14 H14A 110.3 . . ?
O3 C14 H14B 110.3 . . ?
O3 C14 C15 107.0(8) . . ?
O3A C14 H14C 109.5 . . ?
O3A C14 H14D 109.5 . . ?
H14C C14 H14D 108.1 . . ?
H14A C14 H14B 108.6 . . ?
C15 C14 O3A 110.6(8) . . ?
C15 C14 H14C 109.5 . . ?
C15 C14 H14D 109.5 . . ?
C15 C14 H14A 110.3 . . ?
C15 C14 H14B 110.3 . . ?
C14 C15 H15A 109.5 . . ?
C14 C15 H15B 109.5 . . ?
C14 C15 H15C 109.5 . . ?
H15A C15 H15B 109.5 . . ?
H15A C15 H15C 109.5 . . ?
H15B C15 H15C 109.5 . . ?
C17 C16 N1 119.3(3) . . ?
C21 C16 N1 121.4(3) . . ?
C21 C16 C17 119.2(4) . . ?
C16 C17 H17 120.3 . . ?
C18 C17 C16 119.4(4) . . ?
C18 C17 H17 120.3 . . ?
C17 C18 H18 119.9 . . ?
C17 C18 C19 120.2(5) . . ?
C19 C18 H18 119.9 . . ?
C18 C19 H19 119.9 . . ?
C20 C19 C18 120.2(5) . . ?
C20 C19 H19 119.9 . . ?
C19 C20 H20 119.8 . . ?
C19 C20 C21 120.4(5) . . ?
C21 C20 H20 119.8 . . ?
C16 C21 C20 120.6(4) . . ?
C16 C21 H21 119.7 . . ?
C20 C21 H21 119.7 . . ?
C34 O6 C35 127.1(8) . . ?
C34 O6 C49 106.0(6) . . ?
C32 O7 H7 109.5 . . ?
C22 N2 C29 112.4(3) . . ?
C22 N2 C45 127.8(4) . . ?
C29 N2 C45 117.9(4) . . ?
C37 N2 C22 121.2(4) . . ?
C37 N2 C29 125.9(5) . . ?
C22 C27 C26 120.0 . . ?
C22 C27 C28 109.1(2) . . ?
C26 C27 C28 130.9(2) . . ?
N2 C22 C27 109.8(2) . . ?
N2 C22 C23 130.0(2) . . ?
C27 C22 C23 120.0 . . ?
C22 C23 H23 120.0 . . ?
C24 C23 C22 120.0 . . ?
C24 C23 H23 120.0 . . ?
C23 C24 H24 120.0 . . ?
C23 C24 C25 120.0 . . ?
C25 C24 H24 120.0 . . ?
C24 C25 H25 120.0 . . ?
C24 C25 C26 120.0 . . ?
C26 C25 H25 120.0 . . ?
C27 C26 H26 120.0 . . ?
C25 C26 C27 120.0 . . ?
C25 C26 H26 120.0 . . ?
C27 C28 C29 102.6(3) . . ?
C27 C28 C30 113.0(3) . . ?
C27 C28 C31 117.1(3) . . ?
C30 C28 C29 106.8(3) . . ?
C31 C28 C29 109.3(2) . . ?
C31 C28 C30 107.5(4) . . ?
O8 C29 N2 125.7(5) . . ?
O8 C29 C28 128.1(5) . . ?
O8A C29 N2 130.6(9) . . ?
O8A C29 C28 123.3(9) . . ?
N2 C29 C28 106.0(3) . . ?
C28 C30 H30A 109.5 . . ?
C28 C30 H30B 109.5 . . ?
C28 C30 H30C 109.5 . . ?
H30A C30 H30B 109.5 . . ?
H30A C30 H30C 109.5 . . ?
H30B C30 H30C 109.5 . . ?
C28 C31 H31A 108.3 . . ?
C28 C31 H31B 108.3 . . ?
C28 C31 C32 115.9(3) . . ?
H31A C31 H31B 107.4 . . ?
C32 C31 H31A 108.3 . . ?
C32 C31 H31B 108.3 . . ?
O7 C32 C31 109.4(2) . . ?
O7 C32 C33 106.9(3) . . ?
O7 C32 C34 114.0(3) . . ?
C31 C32 C33 109.1(3) . . ?
C34 C32 C31 110.0(3) . . ?
C34 C32 C33 107.2(4) . . ?
F4 C33 F5 107.2(5) . . ?
F4 C33 F6 107.6(5) . . ?
F4 C33 C32 113.0(4) . . ?
F5 C33 F6 106.6(5) . . ?
F5 C33 C32 110.3(4) . . ?
F6 C33 C32 111.8(5) . . ?
O5 C34 O6 124.8(4) . . ?
O5 C34 C32 122.8(4) . . ?
O6 C34 C32 112.4(3) . . ?
O6 C35 H35A 106.3 . . ?
O6 C35 H35B 106.3 . . ?
H35A C35 H35B 106.4 . . ?
C36 C35 O6 124.3(13) . . ?
C36 C35 H35A 106.3 . . ?
C36 C35 H35B 106.3 . . ?
C35 C36 H36A 109.5 . . ?
C35 C36 H36B 109.5 . . ?
C35 C36 H36C 109.5 . . ?
H36A C36 H36B 109.5 . . ?
H36A C36 H36C 109.5 . . ?
H36B C36 H36C 109.5 . . ?
C40 C39 H39 120.0 . . ?
C40 C39 C38 120.0 . . ?
C38 C39 H39 120.0 . . ?
C39 C40 H40 120.0 . . ?
C41 C40 C39 120.0 . . ?
C41 C40 H40 120.0 . . ?
C40 C41 H41 120.0 . . ?
C42 C41 C40 120.0 . . ?
C42 C41 H41 120.0 . . ?
C41 C42 H42 120.0 . . ?
C41 C42 C37 120.0 . . ?
C37 C42 H42 120.0 . . ?
N2 C37 C42 116.1(5) . . ?
N2 C37 C38 123.1(5) . . ?
C38 C37 C42 120.0 . . ?
C39 C38 H38 120.0 . . ?
C37 C38 C39 120.0 . . ?
C37 C38 H38 120.0 . . ?
C44 C43 H43 118.9 . . ?
C44 C43 C48 122.3(14) . . ?
C48 C43 H43 118.9 . . ?
C43 C44 H44 117.0 . . ?
C45 C44 C43 126.1(18) . . ?
C45 C44 H44 117.0 . . ?
N2 C45 C46 121.5(7) . . ?
C44 C45 N2 127.8(13) . . ?
C44 C45 C46 109.3(14) . . ?
C45 C46 H46 118.3 . . ?
C47 C46 C45 123.5(15) . . ?
C47 C46 H46 118.3 . . ?
C46 C47 H47 120.8 . . ?
C48 C47 C46 118(2) . . ?
C48 C47 H47 120.8 . . ?
C43 C48 H48 120.2 . . ?
C47 C48 C43 119.5(17) . . ?
C47 C48 H48 120.2 . . ?
O6 C49 H49A 108.9 . . ?
O6 C49 H49B 108.9 . . ?
H49A C49 H49B 107.7 . . ?
C50 C49 O6 113.6(18) . . ?
C50 C49 H49A 108.9 . . ?
C50 C49 H49B 108.9 . . ?
C49 C50 H50A 109.5 . . ?
C49 C50 H50B 109.5 . . ?
C49 C50 H50C 109.5 . . ?
H50A C50 H50B 109.5 . . ?
H50A C50 H50C 109.5 . . ?
H50B C50 H50C 109.5 . . ?

loop_
_geom_bond_atom_site_label_1
_geom_bond_atom_site_label_2
_geom_bond_distance
_geom_bond_site_symmetry_2
_geom_bond_publ_flag
F1 C12 1.318(9) . ?
F2 C12 1.330(5) . ?
F3 C12 1.341(6) . ?
O1 C8 1.217(4) . ?
O2 H2 0.8200 . ?
O2 C11 1.393(4) . ?
O3 C13 1.391(11) . ?
O3 C14 1.394(11) . ?
O3A C13 1.257(17) . ?
O3A C14 1.550(15) . ?
O4 C13 1.195(5) . ?
N1 C1 1.415(4) . ?
N1 C8 1.370(4) . ?
N1 C16 1.427(5) . ?
C1 C2 1.383(5) . ?
C1 C6 1.391(6) . ?
C2 H2A 0.9300 . ?
C2 C3 1.387(9) . ?
C3 H3 0.9300 . ?
C3 C4 1.357(10) . ?
C4 H4 0.9300 . ?
C4 C5 1.392(8) . ?
C5 H5 0.9300 . ?
C5 C6 1.385(6) . ?
C6 C7 1.502(5) . ?
C7 C8 1.526(5) . ?
C7 C9 1.542(5) . ?
C7 C10 1.532(5) . ?
C9 H9A 0.9600 . ?
C9 H9B 0.9600 . ?
C9 H9C 0.9600 . ?
C10 H10A 0.9700 . ?
C10 H10B 0.9700 . ?
C10 C11 1.536(4) . ?
C11 C12 1.531(6) . ?
C11 C13 1.531(6) . ?
C14 H14C 0.9700 . ?
C14 H14D 0.9700 . ?
C14 H14A 0.9700 . ?
C14 H14B 0.9700 . ?
C14 C15 1.411(14) . ?
C15 H15A 0.9600 . ?
C15 H15B 0.9600 . ?
C15 H15C 0.9600 . ?
C16 C17 1.386(6) . ?
C16 C21 1.371(5) . ?
C17 H17 0.9300 . ?
C17 C18 1.378(8) . ?
C18 H18 0.9300 . ?
C18 C19 1.382(9) . ?
C19 H19 0.9300 . ?
C19 C20 1.337(9) . ?
C20 H20 0.9300 . ?
C20 C21 1.378(7) . ?
C21 H21 0.9300 . ?
F4 C33 1.311(8) . ?
F5 C33 1.339(7) . ?
F6 C33 1.341(8) . ?
O5 C34 1.200(5) . ?
O6 C34 1.294(6) . ?
O6 C35 1.521(12) . ?
O6 C49 1.463(15) . ?
O7 H7 0.8200 . ?
O7 C32 1.386(4) . ?
O8 C29 1.150(5) . ?
O8A C29 1.109(6) . ?
N2 C22 1.381(4) . ?
N2 C29 1.390(4) . ?
N2 C37 1.296(6) . ?
N2 C45 1.492(9) . ?
C27 C22 1.3900 . ?
C27 C26 1.3900 . ?
C27 C28 1.500(4) . ?
C22 C23 1.3900 . ?
C23 H23 0.9300 . ?
C23 C24 1.3900 . ?
C24 H24 0.9300 . ?
C24 C25 1.3900 . ?
C25 H25 0.9300 . ?
C25 C26 1.3900 . ?
C26 H26 0.9300 . ?
C28 C29 1.552(5) . ?
C28 C30 1.542(4) . ?
C28 C31 1.533(5) . ?
C30 H30A 0.9600 . ?
C30 H30B 0.9600 . ?
C30 H30C 0.9600 . ?
C31 H31A 0.9700 . ?
C31 H31B 0.9700 . ?
C31 C32 1.535(4) . ?
C32 C33 1.535(6) . ?
C32 C34 1.529(5) . ?
C35 H35A 0.9700 . ?
C35 H35B 0.9700 . ?
C35 C36 1.046(18) . ?
C36 H36A 0.9600 . ?
C36 H36B 0.9600 . ?
C36 H36C 0.9600 . ?
C39 H39 0.9300 . ?
C39 C40 1.3900 . ?
C39 C38 1.3900 . ?
C40 H40 0.9300 . ?
C40 C41 1.3900 . ?
C41 H41 0.9300 . ?
C41 C42 1.3900 . ?
C42 H42 0.9300 . ?
C42 C37 1.3900 . ?
C37 C38 1.3900 . ?
C38 H38 0.9300 . ?
C43 H43 0.9300 . ?
C43 C44 1.37(3) . ?
C43 C48 1.38(4) . ?
C44 H44 0.9300 . ?
C44 C45 1.357(14) . ?
C45 C46 1.53(2) . ?
C46 H46 0.9300 . ?
C46 C47 1.43(2) . ?
C47 H47 0.9300 . ?
C47 C48 1.33(3) . ?
C48 H48 0.9300 . ?
C49 H49A 0.9700 . ?
C49 H49B 0.9700 . ?
C49 C50 1.24(3) . ?
C50 H50A 0.9600 . ?
C50 H50B 0.9600 . ?
C50 H50C 0.9600 . ?

loop_
_geom_torsion_atom_site_label_1
_geom_torsion_atom_site_label_2
_geom_torsion_atom_site_label_3
_geom_torsion_atom_site_label_4
_geom_torsion
_geom_torsion_site_symmetry_1
_geom_torsion_site_symmetry_2
_geom_torsion_site_symmetry_3
_geom_torsion_site_symmetry_4
_geom_torsion_publ_flag
O2 C11 C12 F1 52.8(4) . . . . ?
O2 C11 C12 F2 -68.1(7) . . . . ?
O2 C11 C12 F3 171.7(5) . . . . ?
O2 C11 C13 O3 -1.9(14) . . . . ?
O2 C11 C13 O3A 13.2(14) . . . . ?
O2 C11 C13 O4 -173.5(5) . . . . ?
N1 C1 C2 C3 -178.1(5) . . . . ?
N1 C1 C6 C5 177.6(3) . . . . ?
N1 C1 C6 C7 0.0(4) . . . . ?
N1 C16 C17 C18 -177.0(4) . . . . ?
N1 C16 C21 C20 178.1(4) . . . . ?
C1 N1 C8 O1 -178.0(3) . . . . ?
C1 N1 C8 C7 -0.3(3) . . . . ?
C1 N1 C16 C17 -120.3(4) . . . . ?
C1 N1 C16 C21 62.0(5) . . . . ?
C1 C2 C3 C4 0.0(9) . . . . ?
C1 C6 C7 C8 -0.1(3) . . . . ?
C1 C6 C7 C9 114.0(4) . . . . ?
C1 C6 C7 C10 -120.5(3) . . . . ?
C2 C1 C6 C5 -1.9(6) . . . . ?
C2 C1 C6 C7 -179.5(4) . . . . ?
C2 C3 C4 C5 -0.6(10) . . . . ?
C3 C4 C5 C6 -0.1(8) . . . . ?
C4 C5 C6 C1 1.3(6) . . . . ?
C4 C5 C6 C7 178.3(4) . . . . ?
C5 C6 C7 C8 -177.4(4) . . . . ?
C5 C6 C7 C9 -63.2(5) . . . . ?
C5 C6 C7 C10 62.3(5) . . . . ?
C6 C1 C2 C3 1.3(7) . . . . ?
C6 C7 C8 O1 177.9(3) . . . . ?
C6 C7 C8 N1 0.2(3) . . . . ?
C6 C7 C10 C11 47.7(5) . . . . ?
C7 C10 C11 O2 47.0(5) . . . . ?
C7 C10 C11 C12 162.9(4) . . . . ?
C7 C10 C11 C13 -79.9(4) . . . . ?
C8 N1 C1 C2 179.6(4) . . . . ?
C8 N1 C1 C6 0.2(4) . . . . ?
C8 N1 C16 C17 54.4(5) . . . . ?
C8 N1 C16 C21 -123.2(4) . . . . ?
C8 C7 C10 C11 -67.8(4) . . . . ?
C9 C7 C8 O1 60.2(4) . . . . ?
C9 C7 C8 N1 -117.5(3) . . . . ?
C9 C7 C10 C11 175.0(4) . . . . ?
C10 C7 C8 O1 -57.7(4) . . . . ?
C10 C7 C8 N1 124.6(3) . . . . ?
C10 C11 C12 F1 -65.6(5) . . . . ?
C10 C11 C12 F2 173.5(5) . . . . ?
C10 C11 C12 F3 53.4(7) . . . . ?
C10 C11 C13 O3 123.0(14) . . . . ?
C10 C11 C13 O3A 138.1(14) . . . . ?
C10 C11 C13 O4 -48.7(6) . . . . ?
C12 C11 C13 O3 -118.5(14) . . . . ?
C12 C11 C13 O3A -103.4(14) . . . . ?
C12 C11 C13 O4 69.8(6) . . . . ?
C13 O3 C14 C15 -174.5(17) . . . . ?
C13 O3A C14 C15 167.8(16) . . . . ?
C13 C11 C12 F1 174.2(4) . . . . ?
C13 C11 C12 F2 53.3(6) . . . . ?
C13 C11 C12 F3 -66.8(6) . . . . ?
C14 O3 C13 O4 -16(3) . . . . ?
C14 O3 C13 C11 172.5(15) . . . . ?
C14 O3A C13 O4 15(3) . . . . ?
C14 O3A C13 C11 -171.7(13) . . . . ?
C16 N1 C1 C2 -5.0(6) . . . . ?
C16 N1 C1 C6 175.6(3) . . . . ?
C16 N1 C8 O1 6.5(5) . . . . ?
C16 N1 C8 C7 -175.8(3) . . . . ?
C16 C17 C18 C19 -1.9(9) . . . . ?
C17 C16 C21 C20 0.4(7) . . . . ?
C17 C18 C19 C20 2.0(9) . . . . ?
C18 C19 C20 C21 -0.8(9) . . . . ?
C19 C20 C21 C16 -0.4(8) . . . . ?
C21 C16 C17 C18 0.7(7) . . . . ?
O7 C32 C33 F4 -52.7(5) . . . . ?
O7 C32 C33 F5 67.3(6) . . . . ?
O7 C32 C33 F6 -174.2(5) . . . . ?
O7 C32 C34 O5 168.5(5) . . . . ?
O7 C32 C34 O6 -13.3(5) . . . . ?
N2 C22 C23 C24 173.8(3) . . . . ?
N2 C37 C38 C39 -169.5(8) . . . . ?
N2 C45 C46 C47 170.5(17) . . . . ?
C27 C22 C23 C24 0.0 . . . . ?
C27 C28 C29 O8 -174.1(6) . . . . ?
C27 C28 C29 O8A 177.9(10) . . . . ?
C27 C28 C29 N2 0.8(3) . . . . ?
C27 C28 C31 C32 -39.5(4) . . . . ?
C22 N2 C29 O8 176.6(6) . . . . ?
C22 N2 C29 O8A -175.2(11) . . . . ?
C22 N2 C29 C28 1.5(4) . . . . ?
C22 N2 C37 C42 64.9(6) . . . . ?
C22 N2 C37 C38 -125.2(5) . . . . ?
C22 N2 C45 C44 -138.0(14) . . . . ?
C22 N2 C45 C46 56.7(15) . . . . ?
C22 C27 C26 C25 0.0 . . . . ?
C22 C27 C28 C29 -2.9(3) . . . . ?
C22 C27 C28 C30 -117.5(4) . . . . ?
C22 C27 C28 C31 116.8(3) . . . . ?
C22 C23 C24 C25 0.0 . . . . ?
C23 C24 C25 C26 0.0 . . . . ?
C24 C25 C26 C27 0.0 . . . . ?
C26 C27 C22 N2 -175.0(3) . . . . ?
C26 C27 C22 C23 0.0 . . . . ?
C26 C27 C28 C29 175.9(2) . . . . ?
C26 C27 C28 C30 61.2(4) . . . . ?
C26 C27 C28 C31 -64.5(3) . . . . ?
C28 C27 C22 N2 3.9(3) . . . . ?
C28 C27 C22 C23 178.9(2) . . . . ?
C28 C27 C26 C25 -178.6(3) . . . . ?
C28 C31 C32 O7 -46.4(4) . . . . ?
C28 C31 C32 C33 -163.0(4) . . . . ?
C28 C31 C32 C34 79.6(4) . . . . ?
C29 N2 C22 C27 -3.5(4) . . . . ?
C29 N2 C22 C23 -177.8(2) . . . . ?
C29 N2 C37 C42 -123.6(5) . . . . ?
C29 N2 C37 C38 46.2(9) . . . . ?
C29 N2 C45 C44 59.0(18) . . . . ?
C29 N2 C45 C46 -106.3(11) . . . . ?
C29 C28 C31 C32 76.5(3) . . . . ?
C30 C28 C29 O8 -55.0(7) . . . . ?
C30 C28 C29 O8A -63.0(11) . . . . ?
C30 C28 C29 N2 120.0(4) . . . . ?
C30 C28 C31 C32 -167.9(3) . . . . ?
C31 C28 C29 O8 61.0(7) . . . . ?
C31 C28 C29 O8A 53.0(10) . . . . ?
C31 C28 C29 N2 -124.1(3) . . . . ?
C31 C32 C33 F4 65.6(5) . . . . ?
C31 C32 C33 F5 -174.4(5) . . . . ?
C31 C32 C33 F6 -56.0(6) . . . . ?
C31 C32 C34 O5 45.2(6) . . . . ?
C31 C32 C34 O6 -136.6(4) . . . . ?
C33 C32 C34 O5 -73.3(6) . . . . ?
C33 C32 C34 O6 104.8(4) . . . . ?
C34 O6 C35 C36 159(2) . . . . ?
C34 O6 C49 C50 139(2) . . . . ?
C34 C32 C33 F4 -175.3(4) . . . . ?
C34 C32 C33 F5 -55.3(6) . . . . ?
C34 C32 C33 F6 63.1(6) . . . . ?
C35 O6 C34 O5 -10.8(12) . . . . ?
C35 O6 C34 C32 171.1(9) . . . . ?
C39 C40 C41 C42 0.0 . . . . ?
C40 C39 C38 C37 0.0 . . . . ?
C40 C41 C42 C37 0.0 . . . . ?
C41 C42 C37 N2 170.2(8) . . . . ?
C41 C42 C37 C38 0.0 . . . . ?
C42 C37 C38 C39 0.0 . . . . ?
C37 N2 C22 C27 169.1(5) . . . . ?
C37 N2 C22 C23 -5.2(6) . . . . ?
C37 N2 C29 O8 4.5(9) . . . . ?
C37 N2 C29 C28 -170.6(5) . . . . ?
C38 C39 C40 C41 0.0 . . . . ?
C43 C44 C45 N2 -175.9(19) . . . . ?
C43 C44 C45 C46 -9(3) . . . . ?
C44 C43 C48 C47 -8(4) . . . . ?
C44 C45 C46 C47 3(2) . . . . ?
C45 N2 C22 C27 -167.3(8) . . . . ?
C45 N2 C22 C23 18.4(9) . . . . ?
C45 N2 C29 O8A -9.7(13) . . . . ?
C45 N2 C29 C28 167.1(7) . . . . ?
C45 C46 C47 C48 1(3) . . . . ?
C46 C47 C48 C43 2(4) . . . . ?
C48 C43 C44 C45 13(4) . . . . ?
C49 O6 C34 O5 11.2(12) . . . . ?
C49 O6 C34 C32 -166.9(11) . . . . ?
